data_7050983
loop_
_publ_author_name
'Wan, Yonghong'
'Jin, Linpei'
'Wang, Kezhi'
'Zhang, Liping'
'Zheng, Xiangjun'
'Lu, Shaozhe'

_publ_section_title
;
 Hydrothermal synthesis and structural studies of novel 2-D lanthanide
 coordination polymers with phthalic acid
;
_journal_issue 11
_journal_name_full 'New Journal of Chemistry'
_journal_page_first 1590
_journal_paper_doi 10.1039/b206280c
_journal_volume 26
_journal_year 2002
_chemical_formula_sum 'C48 H28 O26 Yb4'
_chemical_formula_weight 1712.86
_chemical_name_systematic
; 
? 
;
_space_group_IT_number 2
_symmetry_cell_setting triclinic
_symmetry_space_group_name_Hall '-P 1'
_symmetry_space_group_name_H-M 'P -1'
_atom_sites_solution_hydrogens geom
_atom_sites_solution_primary direct
_atom_sites_solution_secondary difmap
_audit_creation_method SHELXL-97
_cell_angle_alpha 75.363(4)
_cell_angle_beta 69.196(5)
_cell_angle_gamma 65.697(4)
_cell_formula_units_Z 2
_cell_length_a 12.570(4)
_cell_length_b 13.780(4)
_cell_length_c 15.869(5)
_cell_measurement_temperature 293(2)
_cell_volume 2323.4(12)
_computing_cell_refinement 'Bruker SMART'
_computing_data_collection 'Bruker SMART'
_computing_data_reduction 'Bruker SHELXTL'
_computing_molecular_graphics 'Bruker SHELXTL'
_computing_publication_material 'Bruker SHELXTL'
_computing_structure_refinement 'SHELXL-97 (Sheldrick, 1997)'
_computing_structure_solution 'SHELXS-97 (Sheldrick, 1990)'
_diffrn_ambient_temperature 293(2)
_diffrn_measured_fraction_theta_full 0.960
_diffrn_measured_fraction_theta_max 0.960
_diffrn_measurement_device_type 'CCD area detector'
_diffrn_measurement_method 'phi and omega scans'
_diffrn_radiation_monochromator graphite
_diffrn_radiation_source 'fine-focus sealed tube'
_diffrn_radiation_type MoK\a
_diffrn_radiation_wavelength 0.71073
_diffrn_reflns_av_R_equivalents 0.0408
_diffrn_reflns_av_sigmaI/netI 0.0343
_diffrn_reflns_limit_h_max 14
_diffrn_reflns_limit_h_min -11
_diffrn_reflns_limit_k_max 16
_diffrn_reflns_limit_k_min -15
_diffrn_reflns_limit_l_max 18
_diffrn_reflns_limit_l_min -16
_diffrn_reflns_number 9393
_diffrn_reflns_theta_full 25.03
_diffrn_reflns_theta_max 25.03
_diffrn_reflns_theta_min 2.01
_exptl_absorpt_coefficient_mu 8.076
_exptl_absorpt_correction_T_max 0.6882
_exptl_absorpt_correction_T_min 0.1071
_exptl_absorpt_correction_type multi-scan
_exptl_absorpt_process_details SADABS
_exptl_crystal_density_diffrn 2.448
_exptl_crystal_density_method 'not measured'
_exptl_crystal_F_000 1608
_exptl_crystal_size_max 0.50
_exptl_crystal_size_mid 0.25
_exptl_crystal_size_min 0.05
_refine_diff_density_max 2.920
_refine_diff_density_min -2.455
_refine_diff_density_rms 0.257
_refine_ls_extinction_coef 0.00305(19)
_refine_ls_extinction_expression Fc^*^=kFc[1+0.001xFc^2^\l^3^/sin(2\q)]^-1/4^
_refine_ls_extinction_method SHELXL
_refine_ls_goodness_of_fit_ref 1.029
_refine_ls_hydrogen_treatment mixed
_refine_ls_matrix_type full
_refine_ls_number_parameters 704
_refine_ls_number_reflns 7875
_refine_ls_number_restraints 0
_refine_ls_restrained_S_all 1.029
_refine_ls_R_factor_all 0.0477
_refine_ls_R_factor_gt 0.0423
_refine_ls_shift/su_max 0.011
_refine_ls_shift/su_mean 0.001
_refine_ls_structure_factor_coef Fsqd
_refine_ls_weighting_details 'calc w=1/[\s^2^(Fo^2^)+(0.0900P)^2^+0.0000P] where P=(Fo^2^+2Fc^2^)/3'
_refine_ls_weighting_scheme calc
_refine_ls_wR_factor_gt 0.1110
_refine_ls_wR_factor_ref 0.1158
_reflns_number_gt 6891
_reflns_number_total 7875
_reflns_threshold_expression >2sigma(I)
_cod_data_source_file b206280c.txt
_cod_data_source_block JA012746I-15-344
_cod_depositor_comments
;
The following automatic conversions were performed:
'_symmetry_cell_setting' value 'Triclinic' changed to 'triclinic'
according to '/home/saulius/struct/CIF-dictionaries/cif_core.dic'
dictionary named 'cif_core.dic' version 2.4.1 from
2010-06-29.

'_exptl_absorpt_correction_type' value 'MULTI-SCAN' changed
to 'multi-scan' according to
'/home/saulius/struct/CIF-dictionaries/cif_core.dic' dictionary named
'cif_core.dic' version 2.4.1 from 2010-06-29.

Automatic conversion script
Id: cif_fix_enum 1527 2010-12-29 10:47:43Z saulius 
;
_cod_original_cell_volume 2323.3(12)
_cod_original_sg_symbol_H-M P-1
_cod_database_code 7050983

loop_
_symmetry_equiv_pos_as_xyz
'x, y, z'
'-x, -y, -z'

loop_
_atom_site_label
_atom_site_type_symbol
_atom_site_fract_x
_atom_site_fract_y
_atom_site_fract_z
_atom_site_U_iso_or_equiv
_atom_site_adp_type
_atom_site_occupancy
_atom_site_symmetry_multiplicity
_atom_site_calc_flag
_atom_site_refinement_flags
_atom_site_disorder_assembly
_atom_site_disorder_group
Yb1 Yb 0.68190(3) 0.12053(3) 0.463347(19) 0.01705(12) Uani 1 1 d . . .
Yb2 Yb 0.99828(2) 0.00354(3) 0.24149(2) 0.01807(12) Uani 1 1 d . . .
Yb3 Yb 0.30643(3) -0.11185(3) 1.00344(2) 0.01781(12) Uani 1 1 d . . .
Yb4 Yb 0.51489(3) 0.04948(3) 0.741624(19) 0.01723(12) Uani 1 1 d . . .
O1 O 0.6206(5) 0.2550(4) 0.5469(3) 0.0229(11) Uani 1 1 d . . .
O2 O 0.6039(5) 0.1758(4) 0.6896(3) 0.0259(12) Uani 1 1 d . . .
O3 O 0.8497(5) 0.1489(5) 0.7328(4) 0.0309(13) Uani 1 1 d . . .
O4 O 0.6841(5) 0.1855(5) 0.8513(3) 0.0276(13) Uani 1 1 d . . .
O5 O 0.8555(5) -0.0424(5) 0.3570(4) 0.0283(13) Uani 1 1 d . . .
O6 O 0.6693(5) -0.0306(5) 0.4389(4) 0.0275(13) Uani 1 1 d . . .
O7 O 0.4977(4) -0.1007(4) 0.4033(3) 0.0213(11) Uani 1 1 d . . .
O8 O 0.5259(4) -0.1917(5) 0.5335(3) 0.0251(12) Uani 1 1 d . . .
O9 O 0.8434(5) 0.1692(5) 0.4127(4) 0.0338(14) Uani 1 1 d . . .
O10 O 1.0293(5) 0.0751(5) 0.3376(4) 0.0327(14) Uani 1 1 d . . .
O11 O 1.2955(5) 0.0627(5) 0.3019(4) 0.0312(14) Uani 1 1 d . . .
O12 O 1.2177(5) -0.0034(4) 0.4426(4) 0.0252(12) Uani 1 1 d . . .
O13 O 0.6782(5) 0.1916(5) 0.3210(4) 0.0299(13) Uani 1 1 d . . .
O14 O 0.8525(5) 0.1581(5) 0.2112(4) 0.0274(13) Uani 1 1 d . . .
O15 O 0.6461(5) 0.1884(4) 0.1296(3) 0.0257(12) Uani 1 1 d . . .
O16 O 0.6395(5) 0.2997(4) 0.0050(3) 0.0263(12) Uani 1 1 d . . .
O17 O 0.3151(4) 0.1188(5) 0.7884(4) 0.0274(13) Uani 1 1 d . . .
O18 O 0.2295(5) 0.0268(4) 0.9121(4) 0.0267(12) Uani 1 1 d . . .
O19 O 0.0329(5) 0.0864(5) 0.8387(4) 0.0288(13) Uani 1 1 d . . .
O20 O -0.1303(5) 0.1338(5) 0.9558(4) 0.0351(14) Uani 1 1 d . . .
O21 O 0.5125(5) -0.0684(5) 0.8684(4) 0.0310(14) Uani 1 1 d . . .
O22 O 0.5122(4) -0.1877(5) 0.9895(3) 0.0252(12) Uani 1 1 d . . .
O23 O 0.6714(5) -0.0332(5) 0.9559(4) 0.0264(13) Uani 1 1 d . . .
O24 O 0.8585(5) -0.0442(5) 0.8770(4) 0.0295(13) Uani 1 1 d . . .
O25 O 0.4745(5) 0.1465(5) 0.8565(4) 0.0324(14) Uani 1 1 d . . .
O26 O 0.4769(5) -0.0879(5) 0.7095(4) 0.0321(14) Uani 1 1 d . . .
C1 C 0.6225(6) 0.2505(6) 0.6270(5) 0.0187(16) Uani 1 1 d . . .
C2 C 0.6477(6) 0.3346(6) 0.6500(5) 0.0185(16) Uani 1 1 d . . .
C3 C 0.6136(7) 0.4379(7) 0.6034(6) 0.0282(18) Uani 1 1 d . . .
H3A H 0.5862 0.4498 0.5531 0.034 Uiso 1 1 calc R . .
C4 C 0.6196(9) 0.5231(7) 0.6303(7) 0.041(2) Uani 1 1 d . . .
H4A H 0.5917 0.5923 0.6010 0.049 Uiso 1 1 calc R . .
C5 C 0.6677(9) 0.5039(8) 0.7013(7) 0.042(2) Uani 1 1 d . . .
H5A H 0.6745 0.5603 0.7186 0.050 Uiso 1 1 calc R . .
C6 C 0.7056(8) 0.4028(7) 0.7467(6) 0.032(2) Uani 1 1 d . . .
H6A H 0.7378 0.3912 0.7944 0.038 Uiso 1 1 calc R . .
C7 C 0.6963(7) 0.3176(6) 0.7220(5) 0.0195(16) Uani 1 1 d . . .
C8 C 0.7467(7) 0.2075(7) 0.7723(5) 0.0213(17) Uani 1 1 d . . .
C9 C 0.7714(7) -0.0822(6) 0.3907(5) 0.0196(16) Uani 1 1 d . . .
C10 C 0.7931(6) -0.1899(7) 0.3744(5) 0.0220(17) Uani 1 1 d . . .
C11 C 0.9100(7) -0.2575(7) 0.3341(5) 0.0287(19) Uani 1 1 d . . .
H11A H 0.9751 -0.2341 0.3176 0.034 Uiso 1 1 calc R . .
C12 C 0.9304(8) -0.3584(8) 0.3183(6) 0.037(2) Uani 1 1 d . . .
H12A H 1.0090 -0.4026 0.2915 0.044 Uiso 1 1 calc R . .
C13 C 0.8350(8) -0.3941(7) 0.3421(6) 0.033(2) Uani 1 1 d . . .
H13A H 0.8485 -0.4603 0.3277 0.040 Uiso 1 1 calc R . .
C14 C 0.7187(8) -0.3316(7) 0.3874(5) 0.0293(19) Uani 1 1 d . . .
H14A H 0.6550 -0.3573 0.4065 0.035 Uiso 1 1 calc R . .
C15 C 0.6988(7) -0.2308(7) 0.4038(5) 0.0213(16) Uani 1 1 d . . .
C16 C 0.5688(6) -0.1676(6) 0.4502(5) 0.0189(16) Uani 1 1 d . . .
C17 C 0.9545(7) 0.1457(6) 0.3897(5) 0.0191(16) Uani 1 1 d . . .
C18 C 1.0045(7) 0.2115(6) 0.4162(5) 0.0181(15) Uani 1 1 d . . .
C19 C 0.9283(8) 0.3060(8) 0.4496(6) 0.034(2) Uani 1 1 d . . .
H19A H 0.8446 0.3257 0.4617 0.041 Uiso 1 1 calc R . .
C20 C 0.9741(10) 0.3728(7) 0.4658(7) 0.040(2) Uani 1 1 d . . .
H20A H 0.9210 0.4365 0.4897 0.049 Uiso 1 1 calc R . .
C21 C 1.0979(9) 0.3459(8) 0.4467(7) 0.041(2) Uani 1 1 d . . .
H21A H 1.1286 0.3922 0.4555 0.050 Uiso 1 1 calc R . .
C22 C 1.1765(8) 0.2488(7) 0.4141(6) 0.032(2) Uani 1 1 d . . .
H22A H 1.2602 0.2305 0.4005 0.039 Uiso 1 1 calc R . .
C23 C 1.1310(7) 0.1795(7) 0.4017(5) 0.0263(18) Uani 1 1 d . . .
C24 C 1.2204(6) 0.0707(7) 0.3783(5) 0.0222(17) Uani 1 1 d . . .
C25 C 0.7469(7) 0.2170(7) 0.2466(5) 0.0238(18) Uani 1 1 d . . .
C26 C 0.6997(7) 0.3314(7) 0.2018(5) 0.0214(16) Uani 1 1 d . . .
C27 C 0.7026(7) 0.4105(7) 0.2401(6) 0.0295(19) Uani 1 1 d . . .
H27A H 0.7321 0.3919 0.2903 0.035 Uiso 1 1 calc R . .
C28 C 0.6612(8) 0.5177(9) 0.2028(6) 0.040(2) Uani 1 1 d . . .
H28A H 0.6658 0.5702 0.2271 0.048 Uiso 1 1 calc R . .
C29 C 0.6136(9) 0.5464(8) 0.1302(7) 0.039(2) Uani 1 1 d . . .
H29A H 0.5842 0.6182 0.1068 0.047 Uiso 1 1 calc R . .
C30 C 0.6096(8) 0.4688(7) 0.0925(6) 0.032(2) Uani 1 1 d . . .
H30A H 0.5790 0.4884 0.0428 0.039 Uiso 1 1 calc R . .
C31 C 0.6510(7) 0.3608(7) 0.1283(5) 0.0213(17) Uani 1 1 d . . .
C32 C 0.6435(6) 0.2797(6) 0.0849(5) 0.0190(16) Uani 1 1 d . . .
C33 C 0.2308(6) 0.1119(6) 0.8605(5) 0.0191(16) Uani 1 1 d . . .
C34 C 0.1293(6) 0.2145(6) 0.8872(5) 0.0180(15) Uani 1 1 d . . .
C35 C 0.1592(7) 0.2981(7) 0.8932(6) 0.0287(18) Uani 1 1 d . . .
H35A H 0.2405 0.2916 0.8754 0.034 Uiso 1 1 calc R . .
C36 C 0.0693(8) 0.3910(8) 0.9255(7) 0.041(2) Uani 1 1 d . . .
H36A H 0.0903 0.4465 0.9299 0.049 Uiso 1 1 calc R . .
C37 C -0.0517(9) 0.4016(9) 0.9513(7) 0.043(2) Uani 1 1 d . . .
H37A H -0.1123 0.4643 0.9727 0.051 Uiso 1 1 calc R . .
C38 C -0.0822(7) 0.3189(7) 0.9451(6) 0.0298(19) Uani 1 1 d . . .
H38A H -0.1638 0.3266 0.9619 0.036 Uiso 1 1 calc R . .
C39 C 0.0068(7) 0.2247(7) 0.9144(5) 0.0226(17) Uani 1 1 d . . .
C40 C -0.0328(7) 0.1403(6) 0.9036(5) 0.0193(16) Uani 1 1 d . . .
C41 C 0.5692(6) -0.1506(6) 0.9142(5) 0.0176(16) Uani 1 1 d . . .
C42 C 0.7008(7) -0.2146(6) 0.8785(5) 0.0198(15) Uani 1 1 d . . .
C43 C 0.7260(8) -0.3091(7) 0.8475(6) 0.033(2) Uani 1 1 d . . .
H43A H 0.6624 -0.3293 0.8508 0.039 Uiso 1 1 calc R . .
C44 C 0.8454(8) -0.3739(7) 0.8116(6) 0.038(2) Uani 1 1 d . . .
H44A H 0.8622 -0.4362 0.7888 0.046 Uiso 1 1 calc R . .
C45 C 0.9399(8) -0.3448(7) 0.8099(6) 0.037(2) Uani 1 1 d . . .
H45A H 1.0202 -0.3885 0.7868 0.045 Uiso 1 1 calc R . .
C46 C 0.9153(7) -0.2529(7) 0.8420(6) 0.0285(18) Uani 1 1 d . . .
H46A H 0.9793 -0.2354 0.8419 0.034 Uiso 1 1 calc R . .
C47 C 0.7967(6) -0.1851(7) 0.8746(5) 0.0220(16) Uani 1 1 d . . .
C48 C 0.7730(7) -0.0824(6) 0.9051(5) 0.0214(16) Uani 1 1 d . . .

loop_
_atom_site_aniso_label
_atom_site_aniso_U_11
_atom_site_aniso_U_22
_atom_site_aniso_U_33
_atom_site_aniso_U_23
_atom_site_aniso_U_13
_atom_site_aniso_U_12
Yb1 0.01503(18) 0.0250(2) 0.01519(18) -0.00889(13) -0.00086(13) -0.01028(15)
Yb2 0.01456(19) 0.0263(2) 0.01777(18) -0.01256(13) 0.00124(13) -0.01070(16)
Yb3 0.01697(19) 0.0243(2) 0.01685(18) -0.00860(13) -0.00182(13) -0.01081(15)
Yb4 0.01494(19) 0.0243(2) 0.01459(18) -0.00827(13) -0.00009(13) -0.00916(15)
O1 0.028(3) 0.021(3) 0.021(3) -0.010(2) -0.004(2) -0.008(2)
O2 0.039(3) 0.026(3) 0.021(3) -0.002(2) -0.010(2) -0.018(3)
O3 0.019(3) 0.034(4) 0.030(3) -0.012(3) 0.002(2) -0.002(3)
O4 0.032(3) 0.034(4) 0.018(3) -0.009(2) -0.003(2) -0.013(3)
O5 0.026(3) 0.045(4) 0.023(3) -0.004(2) -0.002(2) -0.026(3)
O6 0.018(3) 0.031(3) 0.034(3) -0.019(3) 0.007(2) -0.012(2)
O7 0.017(3) 0.021(3) 0.028(3) -0.012(2) -0.005(2) -0.004(2)
O8 0.018(3) 0.039(4) 0.018(3) -0.003(2) -0.002(2) -0.012(2)
O9 0.019(3) 0.034(4) 0.051(4) -0.010(3) -0.006(3) -0.014(3)
O10 0.026(3) 0.048(4) 0.037(3) -0.025(3) -0.007(3) -0.016(3)
O11 0.016(3) 0.032(4) 0.036(3) -0.013(3) 0.007(2) -0.006(2)
O12 0.027(3) 0.023(3) 0.027(3) -0.011(2) -0.010(2) -0.005(2)
O13 0.026(3) 0.046(4) 0.021(3) -0.007(2) -0.004(2) -0.016(3)
O14 0.016(3) 0.032(4) 0.033(3) -0.017(2) -0.001(2) -0.005(2)
O15 0.033(3) 0.022(3) 0.024(3) -0.011(2) -0.001(2) -0.013(3)
O16 0.035(3) 0.025(3) 0.025(3) -0.005(2) -0.012(2) -0.011(3)
O17 0.014(3) 0.035(4) 0.029(3) -0.011(2) -0.001(2) -0.006(2)
O18 0.029(3) 0.016(3) 0.037(3) -0.008(2) -0.009(3) -0.008(2)
O19 0.031(3) 0.042(4) 0.029(3) -0.020(3) -0.005(2) -0.021(3)
O20 0.023(3) 0.030(4) 0.053(4) -0.022(3) 0.008(3) -0.017(3)
O21 0.032(3) 0.046(4) 0.019(3) -0.006(3) -0.005(2) -0.019(3)
O22 0.016(3) 0.033(3) 0.025(3) -0.005(2) 0.002(2) -0.012(2)
O23 0.024(3) 0.037(4) 0.027(3) -0.018(2) 0.000(2) -0.017(3)
O24 0.024(3) 0.042(4) 0.031(3) -0.008(3) -0.003(2) -0.023(3)
O25 0.032(3) 0.040(4) 0.029(3) -0.021(3) -0.005(2) -0.009(3)
O26 0.044(4) 0.030(4) 0.033(3) -0.010(3) -0.010(3) -0.021(3)
C1 0.017(4) 0.018(4) 0.021(4) -0.011(3) -0.003(3) -0.004(3)
C2 0.017(4) 0.023(4) 0.016(3) -0.008(3) 0.001(3) -0.009(3)
C3 0.030(4) 0.028(5) 0.028(4) -0.006(3) -0.010(3) -0.009(4)
C4 0.060(6) 0.013(5) 0.049(6) -0.001(4) -0.015(5) -0.015(4)
C5 0.059(6) 0.022(5) 0.052(6) -0.019(4) -0.012(5) -0.017(5)
C6 0.044(5) 0.028(5) 0.037(5) -0.014(4) -0.015(4) -0.017(4)
C7 0.022(4) 0.022(4) 0.014(3) -0.011(3) 0.000(3) -0.006(3)
C8 0.019(4) 0.036(5) 0.018(4) -0.017(3) 0.000(3) -0.015(4)
C9 0.025(4) 0.020(4) 0.018(3) -0.002(3) -0.009(3) -0.011(3)
C10 0.018(4) 0.033(5) 0.015(3) -0.011(3) 0.000(3) -0.009(3)
C11 0.021(4) 0.040(6) 0.022(4) -0.007(3) 0.001(3) -0.012(4)
C12 0.027(4) 0.029(5) 0.042(5) -0.013(4) -0.002(4) -0.001(4)
C13 0.035(5) 0.019(5) 0.041(5) -0.015(4) -0.006(4) -0.003(4)
C14 0.036(5) 0.031(5) 0.030(4) -0.007(4) -0.007(4) -0.020(4)
C15 0.020(4) 0.029(5) 0.018(3) -0.008(3) -0.005(3) -0.009(3)
C16 0.019(4) 0.027(5) 0.018(4) -0.006(3) -0.003(3) -0.016(3)
C17 0.018(4) 0.022(4) 0.024(4) -0.004(3) -0.004(3) -0.013(3)
C18 0.023(4) 0.009(4) 0.022(4) -0.007(3) -0.003(3) -0.006(3)
C19 0.031(5) 0.035(6) 0.040(5) -0.016(4) -0.012(4) -0.007(4)
C20 0.061(6) 0.014(5) 0.048(6) -0.020(4) -0.021(5) -0.001(4)
C21 0.056(6) 0.034(6) 0.054(6) -0.013(4) -0.022(5) -0.025(5)
C22 0.034(5) 0.036(6) 0.039(5) -0.003(4) -0.017(4) -0.020(4)
C23 0.026(4) 0.041(5) 0.019(4) -0.013(3) 0.000(3) -0.018(4)
C24 0.010(3) 0.031(5) 0.032(4) -0.010(3) -0.008(3) -0.009(3)
C25 0.023(4) 0.043(5) 0.016(4) -0.015(3) 0.001(3) -0.022(4)
C26 0.022(4) 0.028(5) 0.016(3) -0.011(3) 0.006(3) -0.015(3)
C27 0.033(5) 0.033(5) 0.029(4) -0.015(4) -0.005(4) -0.016(4)
C28 0.042(5) 0.050(7) 0.041(5) -0.025(5) 0.000(4) -0.027(5)
C29 0.048(6) 0.021(5) 0.046(5) -0.014(4) -0.007(4) -0.011(4)
C30 0.033(5) 0.035(6) 0.032(5) -0.011(4) -0.007(4) -0.014(4)
C31 0.022(4) 0.027(5) 0.019(4) -0.012(3) 0.003(3) -0.014(3)
C32 0.018(4) 0.020(4) 0.019(4) -0.009(3) -0.002(3) -0.006(3)
C33 0.010(3) 0.026(5) 0.025(4) -0.016(3) 0.001(3) -0.008(3)
C34 0.022(4) 0.022(4) 0.014(3) -0.006(3) 0.001(3) -0.015(3)
C35 0.025(4) 0.030(5) 0.039(5) -0.012(4) -0.008(4) -0.014(4)
C36 0.041(5) 0.035(6) 0.057(6) -0.020(4) -0.005(4) -0.022(5)
C37 0.034(5) 0.042(6) 0.056(6) -0.025(5) -0.006(5) -0.013(5)
C38 0.023(4) 0.039(5) 0.034(4) -0.018(4) -0.002(3) -0.015(4)
C39 0.029(4) 0.024(5) 0.021(4) -0.008(3) 0.000(3) -0.018(4)
C40 0.020(4) 0.018(4) 0.026(4) -0.010(3) -0.007(3) -0.009(3)
C41 0.016(4) 0.029(5) 0.014(3) -0.011(3) -0.004(3) -0.011(3)
C42 0.021(4) 0.014(4) 0.024(4) -0.006(3) -0.003(3) -0.007(3)
C43 0.031(5) 0.034(5) 0.043(5) -0.013(4) -0.007(4) -0.019(4)
C44 0.043(5) 0.022(5) 0.043(5) -0.018(4) -0.001(4) -0.007(4)
C45 0.024(4) 0.022(5) 0.050(5) -0.012(4) 0.000(4) 0.002(4)
C46 0.019(4) 0.023(5) 0.039(5) -0.007(4) -0.005(3) -0.004(3)
C47 0.014(4) 0.028(5) 0.019(4) -0.008(3) 0.001(3) -0.005(3)
C48 0.023(4) 0.026(5) 0.017(3) -0.009(3) -0.007(3) -0.006(3)

loop_
_atom_type_symbol
_atom_type_description
_atom_type_scat_dispersion_real
_atom_type_scat_dispersion_imag
_atom_type_scat_source
C C 0.0033 0.0016 'International Tables Vol C Tables 4.2.6.8 and 6.1.1.4'
H H 0.0000 0.0000 'International Tables Vol C Tables 4.2.6.8 and 6.1.1.4'
O O 0.0106 0.0060 'International Tables Vol C Tables 4.2.6.8 and 6.1.1.4'
Yb Yb -0.3850 5.5486 'International Tables Vol C Tables 4.2.6.8 and 6.1.1.4'

loop_
_geom_angle_atom_site_label_1
_geom_angle_atom_site_label_2
_geom_angle_atom_site_label_3
_geom_angle
_geom_angle_site_symmetry_1
_geom_angle_site_symmetry_3
_geom_angle_publ_flag
O12 Yb1 O9 83.2(2) 2_756 . ?
O12 Yb1 O13 148.9(2) 2_756 . ?
O9 Yb1 O13 78.5(2) . . ?
O12 Yb1 O1 91.89(19) 2_756 . ?
O9 Yb1 O1 78.8(2) . . ?
O13 Yb1 O1 108.8(2) . . ?
O12 Yb1 O6 81.8(2) 2_756 . ?
O9 Yb1 O6 127.3(2) . . ?
O13 Yb1 O6 89.4(2) . . ?
O1 Yb1 O6 151.64(18) . . ?
O12 Yb1 O8 133.14(18) 2_756 2_656 ?
O9 Yb1 O8 139.6(2) . 2_656 ?
O13 Yb1 O8 74.13(18) . 2_656 ?
O1 Yb1 O8 82.48(19) . 2_656 ?
O6 Yb1 O8 81.9(2) . 2_656 ?
O12 Yb1 O7 80.86(18) 2_756 2_656 ?
O9 Yb1 O7 147.2(2) . 2_656 ?
O13 Yb1 O7 126.65(18) . 2_656 ?
O1 Yb1 O7 73.22(18) . 2_656 ?
O6 Yb1 O7 78.48(17) . 2_656 ?
O8 Yb1 O7 52.89(16) 2_656 2_656 ?
O12 Yb1 O5 76.16(18) 2_756 . ?
O9 Yb1 O5 77.62(19) . . ?
O13 Yb1 O5 75.46(19) . . ?
O1 Yb1 O5 154.64(16) . . ?
O6 Yb1 O5 49.71(16) . . ?
O8 Yb1 O5 122.02(17) 2_656 . ?
O7 Yb1 O5 125.29(17) 2_656 . ?
O12 Yb1 C16 108.0(2) 2_756 2_656 ?
O9 Yb1 C16 150.0(2) . 2_656 ?
O13 Yb1 C16 100.3(2) . 2_656 ?
O1 Yb1 C16 73.2(2) . 2_656 ?
O6 Yb1 C16 82.5(2) . 2_656 ?
O8 Yb1 C16 26.18(19) 2_656 2_656 ?
O7 Yb1 C16 27.11(19) 2_656 2_656 ?
O5 Yb1 C16 131.56(18) . 2_656 ?
O12 Yb1 C9 76.47(19) 2_756 . ?
O9 Yb1 C9 103.1(2) . . ?
O13 Yb1 C9 83.4(2) . . ?
O1 Yb1 C9 167.77(19) . . ?
O6 Yb1 C9 24.14(19) . . ?
O8 Yb1 C9 102.6(2) 2_656 . ?
O7 Yb1 C9 100.82(18) 2_656 . ?
O5 Yb1 C9 25.65(18) . . ?
C16 Yb1 C9 106.5(2) 2_656 . ?
O12 Yb1 Yb4 56.75(14) 2_756 . ?
O9 Yb1 Yb4 123.33(16) . . ?
O13 Yb1 Yb4 153.16(14) . . ?
O1 Yb1 Yb4 65.80(13) . . ?
O6 Yb1 Yb4 88.03(14) . . ?
O8 Yb1 Yb4 79.06(12) 2_656 . ?
O7 Yb1 Yb4 27.12(11) 2_656 . ?
O5 Yb1 Yb4 121.40(11) . . ?
C16 Yb1 Yb4 52.87(14) 2_656 . ?
C9 Yb1 Yb4 103.95(14) . . ?
O12 Yb1 Yb2 88.51(14) 2_756 . ?
O9 Yb1 Yb2 53.74(16) . . ?
O13 Yb1 Yb2 60.39(15) . . ?
O1 Yb1 Yb2 132.17(13) . . ?
O6 Yb1 Yb2 75.55(13) . . ?
O8 Yb1 Yb2 128.70(12) 2_656 . ?
O7 Yb1 Yb2 153.09(12) 2_656 . ?
O5 Yb1 Yb2 27.83(11) . . ?
C16 Yb1 Yb2 150.35(14) 2_656 . ?
C9 Yb1 Yb2 52.46(14) . . ?
Yb4 Yb1 Yb2 143.649(13) . . ?
O19 Yb2 O10 172.0(2) 2_656 . ?
O19 Yb2 O24 91.9(2) 2_656 2_756 ?
O10 Yb2 O24 93.8(2) . 2_756 ?
O19 Yb2 O5 85.8(2) 2_656 . ?
O10 Yb2 O5 88.4(2) . . ?
O24 Yb2 O5 177.60(19) 2_756 . ?
O19 Yb2 O14 94.2(2) 2_656 . ?
O10 Yb2 O14 91.2(2) . . ?
O24 Yb2 O14 92.4(2) 2_756 . ?
O5 Yb2 O14 88.4(2) . . ?
O19 Yb2 O3 86.2(2) 2_656 2_756 ?
O10 Yb2 O3 88.6(2) . 2_756 ?
O24 Yb2 O3 85.2(2) 2_756 2_756 ?
O5 Yb2 O3 94.0(2) . 2_756 ?
O14 Yb2 O3 177.57(19) . 2_756 ?
O19 Yb2 C17 161.76(19) 2_656 . ?
O10 Yb2 C17 17.77(19) . . ?
O24 Yb2 C17 103.93(19) 2_756 . ?
O5 Yb2 C17 78.46(19) . . ?
O14 Yb2 C17 76.4(2) . . ?
O3 Yb2 C17 103.9(2) 2_756 . ?
O19 Yb2 Yb1 111.44(14) 2_656 . ?
O10 Yb2 Yb1 66.01(14) . . ?
O24 Yb2 Yb1 146.08(16) 2_756 . ?
O5 Yb2 Yb1 36.01(16) . . ?
O14 Yb2 Yb1 62.72(14) . . ?
O3 Yb2 Yb1 119.35(14) 2_756 . ?
C17 Yb2 Yb1 50.38(12) . . ?
O18 Yb3 O20 85.9(2) . 2_557 ?
O18 Yb3 O4 148.4(2) . 2_657 ?
O20 Yb3 O4 86.4(2) 2_557 2_657 ?
O18 Yb3 O22 122.54(19) . . ?
O20 Yb3 O22 148.1(2) 2_557 . ?
O4 Yb3 O22 75.98(19) 2_657 . ?
O18 Yb3 O15 77.3(2) . 2_656 ?
O20 Yb3 O15 86.7(2) 2_557 2_656 ?
O4 Yb3 O15 132.7(2) 2_657 2_656 ?
O22 Yb3 O15 86.17(19) . 2_656 ?
O18 Yb3 O23 76.1(2) . 2_657 ?
O20 Yb3 O23 122.4(2) 2_557 2_657 ?
O4 Yb3 O23 82.4(2) 2_657 2_657 ?
O22 Yb3 O23 81.82(19) . 2_657 ?
O15 Yb3 O23 138.33(18) 2_656 2_657 ?
O18 Yb3 O16 128.24(19) . 2_656 ?
O20 Yb3 O16 75.7(2) 2_557 2_656 ?
O4 Yb3 O16 78.92(19) 2_657 2_656 ?
O22 Yb3 O16 74.92(19) . 2_656 ?
O15 Yb3 O16 54.09(18) 2_656 2_656 ?
O23 Yb3 O16 153.03(18) 2_657 2_656 ?
O18 Yb3 C32 102.1(2) . 2_656 ?
O20 Yb3 C32 76.6(2) 2_557 2_656 ?
O4 Yb3 C32 105.8(2) 2_657 2_656 ?
O22 Yb3 C32 82.9(2) . 2_656 ?
O15 Yb3 C32 27.6(2) 2_656 2_656 ?
O23 Yb3 C32 160.25(19) 2_657 2_656 ?
O16 Yb3 C32 26.9(2) 2_656 2_656 ?
O18 Yb3 O24 76.81(19) . 2_657 ?
O20 Yb3 O24 74.23(18) 2_557 2_657 ?
O4 Yb3 O24 71.59(18) 2_657 2_657 ?
O22 Yb3 O24 122.86(17) . 2_657 ?
O15 Yb3 O24 148.68(18) 2_656 2_657 ?
O23 Yb3 O24 48.63(16) 2_657 2_657 ?
O16 Yb3 O24 138.71(17) 2_656 2_657 ?
C32 Yb3 O24 150.79(18) 2_656 2_657 ?
O18 Yb3 O21 74.41(18) . . ?
O20 Yb3 O21 152.2(2) 2_557 . ?
O4 Yb3 O21 120.49(17) 2_657 . ?
O22 Yb3 O21 48.30(17) . . ?
O15 Yb3 O21 70.26(17) 2_656 . ?
O23 Yb3 O21 72.04(17) 2_657 . ?
O16 Yb3 O21 101.17(18) 2_656 . ?
C32 Yb3 O21 88.45(19) 2_656 . ?
O24 Yb3 O21 118.45(17) 2_657 . ?
O18 Yb3 C41 99.3(2) . . ?
O20 Yb3 C41 159.0(2) 2_557 . ?
O4 Yb3 C41 98.78(19) 2_657 . ?
O22 Yb3 C41 23.65(19) . . ?
O15 Yb3 C41 74.82(18) 2_656 . ?
O23 Yb3 C41 78.54(19) 2_657 . ?
O16 Yb3 C41 85.26(19) 2_656 . ?
C32 Yb3 C41 82.4(2) 2_656 . ?
O24 Yb3 C41 126.75(17) 2_657 . ?
O21 Yb3 C41 24.95(18) . . ?
O18 Yb3 C48 73.5(2) . 2_657 ?
O20 Yb3 C48 98.9(2) 2_557 2_657 ?
O4 Yb3 C48 77.5(2) 2_657 2_657 ?
O22 Yb3 C48 102.9(2) . 2_657 ?
O15 Yb3 C48 149.70(19) 2_656 2_657 ?
O23 Yb3 C48 23.64(19) 2_657 2_657 ?
O16 Yb3 C48 156.11(18) 2_656 2_657 ?
C32 Yb3 C48 174.0(2) 2_656 2_657 ?
O24 Yb3 C48 25.09(18) 2_657 2_657 ?
O21 Yb3 C48 94.12(18) . 2_657 ?
C41 Yb3 C48 102.2(2) . 2_657 ?
O17 Yb4 O11 163.3(2) . 2_756 ?
O17 Yb4 O21 89.3(2) . . ?
O11 Yb4 O21 82.1(2) 2_756 . ?
O17 Yb4 O7 88.16(19) . 2_656 ?
O11 Yb4 O7 92.5(2) 2_756 2_656 ?
O21 Yb4 O7 151.0(2) . 2_656 ?
O17 Yb4 O2 113.1(2) . . ?
O11 Yb4 O2 83.3(2) 2_756 . ?
O21 Yb4 O2 129.68(19) . . ?
O7 Yb4 O2 77.30(18) 2_656 . ?
O17 Yb4 O25 75.8(2) . . ?
O11 Yb4 O25 115.1(2) 2_756 . ?
O21 Yb4 O25 74.6(2) . . ?
O7 Yb4 O25 132.2(2) 2_656 . ?
O2 Yb4 O25 68.9(2) . . ?
O17 Yb4 O26 83.0(2) . . ?
O11 Yb4 O26 81.1(2) 2_756 . ?
O21 Yb4 O26 75.4(2) . . ?
O7 Yb4 O26 75.58(19) 2_656 . ?
O2 Yb4 O26 147.91(19) . . ?
O25 Yb4 O26 143.2(2) . . ?
O17 Yb4 C24 159.94(19) . 2_756 ?
O11 Yb4 C24 17.4(2) 2_756 2_756 ?
O21 Yb4 C24 99.0(2) . 2_756 ?
O7 Yb4 C24 75.75(18) 2_656 2_756 ?
O2 Yb4 C24 75.4(2) . 2_756 ?
O25 Yb4 C24 124.01(19) . 2_756 ?
O26 Yb4 C24 81.5(2) . 2_756 ?
O17 Yb4 Yb1 116.89(14) . . ?
O11 Yb4 Yb1 68.18(15) 2_756 . ?
O21 Yb4 Yb1 148.82(15) . . ?
O7 Yb4 Yb1 30.69(12) 2_656 . ?
O2 Yb4 Yb1 57.66(13) . . ?
O25 Yb4 Yb1 125.93(16) . . ?
O26 Yb4 Yb1 90.45(14) . . ?
C24 Yb4 Yb1 50.85(14) 2_756 . ?
C1 O1 Yb1 129.7(5) . . ?
C1 O2 Yb4 146.0(5) . . ?
C8 O3 Yb2 141.1(5) . 2_756 ?
C8 O4 Yb3 143.6(5) . 2_657 ?
C9 O5 Yb2 152.8(5) . . ?
C9 O5 Yb1 81.7(4) . . ?
Yb2 O5 Yb1 116.2(2) . . ?
C9 O6 Yb1 107.4(4) . . ?
C16 O7 Yb4 141.6(5) . 2_656 ?
C16 O7 Yb1 88.4(4) . 2_656 ?
Yb4 O7 Yb1 122.2(2) 2_656 2_656 ?
C16 O8 Yb1 97.3(4) . 2_656 ?
C17 O9 Yb1 150.3(6) . . ?
C17 O10 Yb2 129.9(5) . . ?
C24 O11 Yb4 130.5(5) . 2_756 ?
C24 O12 Yb1 145.0(5) . 2_756 ?
C25 O13 Yb1 139.9(5) . . ?
C25 O14 Yb2 141.4(5) . . ?
C32 O15 Yb3 92.6(4) . 2_656 ?
C32 O16 Yb3 91.3(5) . 2_656 ?
C33 O17 Yb4 137.7(5) . . ?
C33 O18 Yb3 151.7(5) . . ?
C40 O19 Yb2 134.4(5) . 2_656 ?
C40 O20 Yb3 156.7(6) . 2_557 ?
C41 O21 Yb4 149.3(5) . . ?
C41 O21 Yb3 81.0(4) . . ?
Yb4 O21 Yb3 128.6(2) . . ?
C41 O22 Yb3 109.1(5) . . ?
C48 O23 Yb3 106.4(5) . 2_657 ?
C48 O24 Yb2 146.8(5) . 2_756 ?
C48 O24 Yb3 84.0(4) . 2_657 ?
Yb2 O24 Yb3 119.5(2) 2_756 2_657 ?
O2 C1 O1 122.9(7) . . ?
O2 C1 C2 117.8(6) . . ?
O1 C1 C2 119.4(7) . . ?
C3 C2 C7 118.0(7) . . ?
C3 C2 C1 119.2(7) . . ?
C7 C2 C1 122.7(7) . . ?
C4 C3 C2 121.5(8) . . ?
C5 C4 C3 119.0(8) . . ?
C6 C5 C4 120.8(8) . . ?
C5 C6 C7 120.5(8) . . ?
C6 C7 C2 120.0(7) . . ?
C6 C7 C8 117.0(7) . . ?
C2 C7 C8 122.9(7) . . ?
O3 C8 O4 125.9(8) . . ?
O3 C8 C7 116.1(6) . . ?
O4 C8 C7 117.9(7) . . ?
O6 C9 O5 120.7(7) . . ?
O6 C9 C10 118.6(6) . . ?
O5 C9 C10 120.6(7) . . ?
O6 C9 Yb1 48.4(4) . . ?
O5 C9 Yb1 72.6(4) . . ?
C10 C9 Yb1 165.6(5) . . ?
C11 C10 C15 117.7(8) . . ?
C11 C10 C9 120.9(7) . . ?
C15 C10 C9 121.3(7) . . ?
C12 C11 C10 121.0(8) . . ?
C11 C12 C13 120.2(8) . . ?
C12 C13 C14 120.3(8) . . ?
C15 C14 C13 119.1(7) . . ?
C14 C15 C10 121.4(7) . . ?
C14 C15 C16 115.1(7) . . ?
C10 C15 C16 123.4(7) . . ?
O8 C16 O7 119.7(7) . . ?
O8 C16 C15 119.0(7) . . ?
O7 C16 C15 120.5(6) . . ?
O8 C16 Yb1 56.5(4) . 2_656 ?
O7 C16 Yb1 64.5(4) . 2_656 ?
C15 C16 Yb1 159.1(5) . 2_656 ?
O9 C17 O10 123.9(7) . . ?
O9 C17 C18 118.4(7) . . ?
O10 C17 C18 117.4(6) . . ?
O9 C17 Yb2 92.9(5) . . ?
O10 C17 Yb2 32.3(3) . . ?
C18 C17 Yb2 144.8(5) . . ?
C19 C18 C23 119.6(7) . . ?
C19 C18 C17 119.9(7) . . ?
C23 C18 C17 120.4(7) . . ?
C18 C19 C20 120.6(8) . . ?
C21 C20 C19 120.4(8) . . ?
C20 C21 C22 119.5(8) . . ?
C23 C22 C21 120.3(8) . . ?
C22 C23 C18 119.3(8) . . ?
C22 C23 C24 116.9(7) . . ?
C18 C23 C24 123.7(7) . . ?
O11 C24 O12 126.0(8) . . ?
O11 C24 C23 119.0(7) . . ?
O12 C24 C23 114.7(7) . . ?
O11 C24 Yb4 32.1(4) . 2_756 ?
O12 C24 Yb4 96.5(5) . 2_756 ?
C23 C24 Yb4 143.0(5) . 2_756 ?
O14 C25 O13 124.7(8) . . ?
O14 C25 C26 118.6(7) . . ?
O13 C25 C26 116.5(7) . . ?
C27 C26 C31 119.5(8) . . ?
C27 C26 C25 116.1(7) . . ?
C31 C26 C25 124.3(7) . . ?
C28 C27 C26 119.7(8) . . ?
C29 C28 C27 120.5(8) . . ?
C30 C29 C28 120.1(9) . . ?
C29 C30 C31 120.6(8) . . ?
C30 C31 C26 119.5(7) . . ?
C30 C31 C32 118.3(7) . . ?
C26 C31 C32 122.2(7) . . ?
O16 C32 O15 120.1(7) . . ?
O16 C32 C31 120.5(7) . . ?
O15 C32 C31 119.4(6) . . ?
O16 C32 Yb3 61.8(4) . 2_656 ?
O15 C32 Yb3 59.9(4) . 2_656 ?
C31 C32 Yb3 165.2(5) . 2_656 ?
O18 C33 O17 124.7(7) . . ?
O18 C33 C34 118.5(6) . . ?
O17 C33 C34 116.7(7) . . ?
C35 C34 C39 119.4(7) . . ?
C35 C34 C33 118.1(7) . . ?
C39 C34 C33 122.2(7) . . ?
C36 C35 C34 120.6(8) . . ?
C35 C36 C37 120.1(8) . . ?
C38 C37 C36 119.7(9) . . ?
C37 C38 C39 120.9(8) . . ?
C38 C39 C34 119.3(7) . . ?
C38 C39 C40 118.2(7) . . ?
C34 C39 C40 122.2(7) . . ?
O20 C40 O19 125.4(7) . . ?
O20 C40 C39 117.7(7) . . ?
O19 C40 C39 116.8(7) . . ?
O22 C41 O21 120.2(7) . . ?
O22 C41 C42 116.8(7) . . ?
O21 C41 C42 122.7(6) . . ?
O22 C41 Yb3 47.2(3) . . ?
O21 C41 Yb3 74.0(4) . . ?
C42 C41 Yb3 157.0(5) . . ?
C43 C42 C47 119.7(7) . . ?
C43 C42 C41 115.6(7) . . ?
C47 C42 C41 124.7(7) . . ?
C42 C43 C44 120.4(8) . . ?
C43 C44 C45 119.3(8) . . ?
C46 C45 C44 120.4(8) . . ?
C45 C46 C47 121.0(8) . . ?
C46 C47 C42 119.2(8) . . ?
C46 C47 C48 119.6(7) . . ?
C42 C47 C48 121.2(6) . . ?
O23 C48 O24 120.4(7) . . ?
O23 C48 C47 121.2(7) . . ?
O24 C48 C47 118.4(7) . . ?
O23 C48 Yb3 49.9(4) . 2_657 ?
O24 C48 Yb3 70.9(4) . 2_657 ?
C47 C48 Yb3 169.6(5) . 2_657 ?

loop_
_geom_bond_atom_site_label_1
_geom_bond_atom_site_label_2
_geom_bond_distance
_geom_bond_site_symmetry_2
_geom_bond_publ_flag
Yb1 O12 2.206(5) 2_756 ?
Yb1 O9 2.215(5) . ?
Yb1 O13 2.233(5) . ?
Yb1 O1 2.264(5) . ?
Yb1 O6 2.288(5) . ?
Yb1 O8 2.369(5) 2_656 ?
Yb1 O7 2.544(5) 2_656 ?
Yb1 O5 2.814(6) . ?
Yb1 C16 2.816(7) 2_656 ?
Yb1 C9 2.918(8) . ?
Yb1 Yb4 4.2176(12) . ?
Yb1 Yb2 4.2959(10) . ?
Yb2 O19 2.205(5) 2_656 ?
Yb2 O10 2.224(5) . ?
Yb2 O24 2.232(5) 2_756 ?
Yb2 O5 2.234(5) . ?
Yb2 O14 2.241(6) . ?
Yb2 O3 2.247(6) 2_756 ?
Yb2 C17 3.193(8) . ?
Yb3 O18 2.183(6) . ?
Yb3 O20 2.202(5) 2_557 ?
Yb3 O4 2.295(5) 2_657 ?
Yb3 O22 2.306(5) . ?
Yb3 O15 2.375(5) 2_656 ?
Yb3 O23 2.393(5) 2_657 ?
Yb3 O16 2.418(6) 2_656 ?
Yb3 C32 2.743(8) 2_656 ?
Yb3 O24 2.850(6) 2_657 ?
Yb3 O21 2.889(5) . ?
Yb3 C41 2.968(7) . ?
Yb3 C48 3.000(8) 2_657 ?
Yb4 O17 2.198(5) . ?
Yb4 O11 2.210(5) 2_756 ?
Yb4 O21 2.243(6) . ?
Yb4 O7 2.272(5) 2_656 ?
Yb4 O2 2.277(5) . ?
Yb4 O25 2.320(5) . ?
Yb4 O26 2.340(6) . ?
Yb4 C24 3.161(7) 2_756 ?
O1 C1 1.265(9) . ?
O2 C1 1.271(9) . ?
O3 C8 1.241(9) . ?
O3 Yb2 2.247(6) 2_756 ?
O4 C8 1.260(9) . ?
O4 Yb3 2.295(5) 2_657 ?
O5 C9 1.277(9) . ?
O6 C9 1.251(9) . ?
O7 C16 1.284(9) . ?
O7 Yb4 2.272(5) 2_656 ?
O7 Yb1 2.544(5) 2_656 ?
O8 C16 1.253(9) . ?
O8 Yb1 2.369(5) 2_656 ?
O9 C17 1.231(9) . ?
O10 C17 1.271(10) . ?
O11 C24 1.242(9) . ?
O11 Yb4 2.210(5) 2_756 ?
O12 C24 1.250(9) . ?
O12 Yb1 2.206(5) 2_756 ?
O13 C25 1.257(9) . ?
O14 C25 1.245(9) . ?
O15 C32 1.271(9) . ?
O15 Yb3 2.375(5) 2_656 ?
O16 C32 1.243(9) . ?
O16 Yb3 2.418(6) 2_656 ?
O17 C33 1.268(9) . ?
O18 C33 1.251(9) . ?
O19 C40 1.254(9) . ?
O19 Yb2 2.205(5) 2_656 ?
O20 C40 1.236(9) . ?
O20 Yb3 2.202(5) 2_557 ?
O21 C41 1.267(9) . ?
O22 C41 1.260(9) . ?
O23 C48 1.255(9) . ?
O23 Yb3 2.393(5) 2_657 ?
O24 C48 1.279(9) . ?
O24 Yb2 2.232(5) 2_756 ?
O24 Yb3 2.850(6) 2_657 ?
C1 C2 1.475(11) . ?
C2 C3 1.395(11) . ?
C2 C7 1.406(10) . ?
C3 C4 1.385(12) . ?
C4 C5 1.380(14) . ?
C5 C6 1.370(13) . ?
C6 C7 1.387(11) . ?
C7 C8 1.515(11) . ?
C9 C10 1.469(11) . ?
C10 C11 1.393(11) . ?
C10 C15 1.401(10) . ?
C11 C12 1.379(13) . ?
C12 C13 1.375(13) . ?
C13 C14 1.387(12) . ?
C14 C15 1.383(12) . ?
C15 C16 1.506(10) . ?
C16 Yb1 2.816(7) 2_656 ?
C17 C18 1.498(10) . ?
C18 C19 1.363(12) . ?
C18 C23 1.411(10) . ?
C19 C20 1.381(13) . ?
C20 C21 1.377(13) . ?
C21 C22 1.390(13) . ?
C22 C23 1.379(11) . ?
C23 C24 1.499(12) . ?
C24 Yb4 3.161(7) 2_756 ?
C25 C26 1.517(12) . ?
C26 C27 1.394(11) . ?
C26 C31 1.402(11) . ?
C27 C28 1.395(13) . ?
C28 C29 1.381(14) . ?
C29 C30 1.375(12) . ?
C30 C31 1.397(12) . ?
C31 C32 1.502(10) . ?
C32 Yb3 2.743(8) 2_656 ?
C33 C34 1.497(10) . ?
C34 C35 1.383(11) . ?
C34 C39 1.400(10) . ?
C35 C36 1.382(13) . ?
C36 C37 1.381(13) . ?
C37 C38 1.378(13) . ?
C38 C39 1.384(12) . ?
C39 C40 1.506(10) . ?
C41 C42 1.490(10) . ?
C42 C43 1.384(11) . ?
C42 C47 1.399(10) . ?
C43 C44 1.386(12) . ?
C44 C45 1.391(13) . ?
C45 C46 1.361(12) . ?
C46 C47 1.384(11) . ?
C47 C48 1.491(11) . ?
C48 Yb3 3.000(8) 2_657 ?

loop_
_geom_torsion_atom_site_label_1
_geom_torsion_atom_site_label_2
_geom_torsion_atom_site_label_3
_geom_torsion_atom_site_label_4
_geom_torsion
_geom_torsion_site_symmetry_1
_geom_torsion_site_symmetry_2
_geom_torsion_site_symmetry_3
_geom_torsion_site_symmetry_4
_geom_torsion_publ_flag
O12 Yb1 Yb2 O19 110.0(2) 2_756 . . 2_656 ?
O9 Yb1 Yb2 O19 -167.3(3) . . . 2_656 ?
O13 Yb1 Yb2 O19 -69.7(2) . . . 2_656 ?
O1 Yb1 Yb2 O19 -158.8(2) . . . 2_656 ?
O6 Yb1 Yb2 O19 28.1(2) . . . 2_656 ?
O8 Yb1 Yb2 O19 -38.8(2) 2_656 . . 2_656 ?
O7 Yb1 Yb2 O19 43.7(3) 2_656 . . 2_656 ?
O5 Yb1 Yb2 O19 47.6(3) . . . 2_656 ?
C16 Yb1 Yb2 O19 -15.3(4) 2_656 . . 2_656 ?
C9 Yb1 Yb2 O19 36.0(2) . . . 2_656 ?
Yb4 Yb1 Yb2 O19 93.88(17) . . . 2_656 ?
O12 Yb1 Yb2 O10 -61.8(2) 2_756 . . . ?
O9 Yb1 Yb2 O10 20.9(3) . . . . ?
O13 Yb1 Yb2 O10 118.5(3) . . . . ?
O1 Yb1 Yb2 O10 29.4(3) . . . . ?
O6 Yb1 Yb2 O10 -143.7(2) . . . . ?
O8 Yb1 Yb2 O10 149.4(3) 2_656 . . . ?
O7 Yb1 Yb2 O10 -128.1(3) 2_656 . . . ?
O5 Yb1 Yb2 O10 -124.2(3) . . . . ?
C16 Yb1 Yb2 O10 172.9(4) 2_656 . . . ?
C9 Yb1 Yb2 O10 -135.8(3) . . . . ?
Yb4 Yb1 Yb2 O10 -77.90(19) . . . . ?
O12 Yb1 Yb2 O24 -119.6(3) 2_756 . . 2_756 ?
O9 Yb1 Yb2 O24 -36.9(3) . . . 2_756 ?
O13 Yb1 Yb2 O24 60.7(3) . . . 2_756 ?
O1 Yb1 Yb2 O24 -28.4(3) . . . 2_756 ?
O6 Yb1 Yb2 O24 158.4(3) . . . 2_756 ?
O8 Yb1 Yb2 O24 91.5(3) 2_656 . . 2_756 ?
O7 Yb1 Yb2 O24 174.1(3) 2_656 . . 2_756 ?
O5 Yb1 Yb2 O24 178.0(3) . . . 2_756 ?
C16 Yb1 Yb2 O24 115.1(4) 2_656 . . 2_756 ?
C9 Yb1 Yb2 O24 166.3(3) . . . 2_756 ?
Yb4 Yb1 Yb2 O24 -135.8(3) . . . 2_756 ?
O12 Yb1 Yb2 O5 62.4(3) 2_756 . . . ?
O9 Yb1 Yb2 O5 145.1(3) . . . . ?
O13 Yb1 Yb2 O5 -117.3(3) . . . . ?
O1 Yb1 Yb2 O5 153.6(3) . . . . ?
O6 Yb1 Yb2 O5 -19.5(3) . . . . ?
O8 Yb1 Yb2 O5 -86.4(3) 2_656 . . . ?
O7 Yb1 Yb2 O5 -3.9(3) 2_656 . . . ?
C16 Yb1 Yb2 O5 -62.9(4) 2_656 . . . ?
C9 Yb1 Yb2 O5 -11.6(3) . . . . ?
Yb4 Yb1 Yb2 O5 46.3(2) . . . . ?
O12 Yb1 Yb2 O14 -166.6(2) 2_756 . . . ?
O9 Yb1 Yb2 O14 -83.9(3) . . . . ?
O13 Yb1 Yb2 O14 13.7(2) . . . . ?
O1 Yb1 Yb2 O14 -75.4(2) . . . . ?
O6 Yb1 Yb2 O14 111.5(2) . . . . ?
O8 Yb1 Yb2 O14 44.6(2) 2_656 . . . ?
O7 Yb1 Yb2 O14 127.1(3) 2_656 . . . ?
O5 Yb1 Yb2 O14 131.0(3) . . . . ?
C16 Yb1 Yb2 O14 68.1(4) 2_656 . . . ?
C9 Yb1 Yb2 O14 119.4(2) . . . . ?
Yb4 Yb1 Yb2 O14 177.29(16) . . . . ?
O12 Yb1 Yb2 O3 12.0(2) 2_756 . . 2_756 ?
O9 Yb1 Yb2 O3 94.7(3) . . . 2_756 ?
O13 Yb1 Yb2 O3 -167.7(2) . . . 2_756 ?
O1 Yb1 Yb2 O3 103.2(3) . . . 2_756 ?
O6 Yb1 Yb2 O3 -70.0(2) . . . 2_756 ?
O8 Yb1 Yb2 O3 -136.9(3) 2_656 . . 2_756 ?
O7 Yb1 Yb2 O3 -54.3(3) 2_656 . . 2_756 ?
O5 Yb1 Yb2 O3 -50.4(3) . . . 2_756 ?
C16 Yb1 Yb2 O3 -113.3(4) 2_656 . . 2_756 ?
C9 Yb1 Yb2 O3 -62.1(2) . . . 2_756 ?
Yb4 Yb1 Yb2 O3 -4.16(18) . . . 2_756 ?
O12 Yb1 Yb2 C17 -71.8(2) 2_756 . . . ?
O9 Yb1 Yb2 C17 10.9(3) . . . . ?
O13 Yb1 Yb2 C17 108.5(2) . . . . ?
O1 Yb1 Yb2 C17 19.4(3) . . . . ?
O6 Yb1 Yb2 C17 -153.7(2) . . . . ?
O8 Yb1 Yb2 C17 139.4(3) 2_656 . . . ?
O7 Yb1 Yb2 C17 -138.1(3) 2_656 . . . ?
O5 Yb1 Yb2 C17 -134.2(3) . . . . ?
C16 Yb1 Yb2 C17 162.9(4) 2_656 . . . ?
C9 Yb1 Yb2 C17 -145.8(2) . . . . ?
Yb4 Yb1 Yb2 C17 -87.91(18) . . . . ?
O12 Yb1 Yb4 O17 -172.1(2) 2_756 . . . ?
O9 Yb1 Yb4 O17 134.8(3) . . . . ?
O13 Yb1 Yb4 O17 -5.7(4) . . . . ?
O1 Yb1 Yb4 O17 78.1(2) . . . . ?
O6 Yb1 Yb4 O17 -90.6(2) . . . . ?
O8 Yb1 Yb4 O17 -8.5(2) 2_656 . . . ?
O7 Yb1 Yb4 O17 -22.4(3) 2_656 . . . ?
O5 Yb1 Yb4 O17 -129.4(2) . . . . ?
C16 Yb1 Yb4 O17 -8.6(3) 2_656 . . . ?
C9 Yb1 Yb4 O17 -108.9(2) . . . . ?
Yb2 Yb1 Yb4 O17 -152.71(17) . . . . ?
O12 Yb1 Yb4 O11 -9.6(2) 2_756 . . 2_756 ?
O9 Yb1 Yb4 O11 -62.7(3) . . . 2_756 ?
O13 Yb1 Yb4 O11 156.8(4) . . . 2_756 ?
O1 Yb1 Yb4 O11 -119.3(2) . . . 2_756 ?
O6 Yb1 Yb4 O11 71.9(2) . . . 2_756 ?
O8 Yb1 Yb4 O11 154.1(2) 2_656 . . 2_756 ?
O7 Yb1 Yb4 O11 140.1(3) 2_656 . . 2_756 ?
O5 Yb1 Yb4 O11 33.1(2) . . . 2_756 ?
C16 Yb1 Yb4 O11 153.9(2) 2_656 . . 2_756 ?
C9 Yb1 Yb4 O11 53.6(2) . . . 2_756 ?
Yb2 Yb1 Yb4 O11 9.81(17) . . . 2_756 ?
O12 Yb1 Yb4 O21 -28.0(3) 2_756 . . . ?
O9 Yb1 Yb4 O21 -81.1(3) . . . . ?
O13 Yb1 Yb4 O21 138.4(5) . . . . ?
O1 Yb1 Yb4 O21 -137.7(3) . . . . ?
O6 Yb1 Yb4 O21 53.5(3) . . . . ?
O8 Yb1 Yb4 O21 135.7(3) 2_656 . . . ?
O7 Yb1 Yb4 O21 121.7(4) 2_656 . . . ?
O5 Yb1 Yb4 O21 14.7(3) . . . . ?
C16 Yb1 Yb4 O21 135.5(3) 2_656 . . . ?
C9 Yb1 Yb4 O21 35.2(3) . . . . ?
Yb2 Yb1 Yb4 O21 -8.6(3) . . . . ?
O12 Yb1 Yb4 O7 -149.7(3) 2_756 . . 2_656 ?
O9 Yb1 Yb4 O7 157.2(3) . . . 2_656 ?
O13 Yb1 Yb4 O7 16.7(4) . . . 2_656 ?
O1 Yb1 Yb4 O7 100.5(3) . . . 2_656 ?
O6 Yb1 Yb4 O7 -68.2(3) . . . 2_656 ?
O8 Yb1 Yb4 O7 13.9(3) 2_656 . . 2_656 ?
O5 Yb1 Yb4 O7 -107.0(3) . . . 2_656 ?
C16 Yb1 Yb4 O7 13.8(3) 2_656 . . 2_656 ?
C9 Yb1 Yb4 O7 -86.5(3) . . . 2_656 ?
Yb2 Yb1 Yb4 O7 -130.3(3) . . . 2_656 ?
O12 Yb1 Yb4 O2 86.4(2) 2_756 . . . ?
O9 Yb1 Yb4 O2 33.3(3) . . . . ?
O13 Yb1 Yb4 O2 -107.2(4) . . . . ?
O1 Yb1 Yb4 O2 -23.3(2) . . . . ?
O6 Yb1 Yb4 O2 167.9(2) . . . . ?
O8 Yb1 Yb4 O2 -109.9(2) 2_656 . . . ?
O7 Yb1 Yb4 O2 -123.9(3) 2_656 . . . ?
O5 Yb1 Yb4 O2 129.1(2) . . . . ?
C16 Yb1 Yb4 O2 -110.1(3) 2_656 . . . ?
C9 Yb1 Yb4 O2 149.6(2) . . . . ?
Yb2 Yb1 Yb4 O2 105.82(17) . . . . ?
O12 Yb1 Yb4 O25 96.4(2) 2_756 . . . ?
O9 Yb1 Yb4 O25 43.2(3) . . . . ?
O13 Yb1 Yb4 O25 -97.3(4) . . . . ?
O1 Yb1 Yb4 O25 -13.4(2) . . . . ?
O6 Yb1 Yb4 O25 177.9(2) . . . . ?
O8 Yb1 Yb4 O25 -100.0(2) 2_656 . . . ?
O7 Yb1 Yb4 O25 -113.9(3) 2_656 . . . ?
O5 Yb1 Yb4 O25 139.0(2) . . . . ?
C16 Yb1 Yb4 O25 -100.1(3) 2_656 . . . ?
C9 Yb1 Yb4 O25 159.5(2) . . . . ?
Yb2 Yb1 Yb4 O25 115.75(18) . . . . ?
O12 Yb1 Yb4 O26 -89.8(2) 2_756 . . . ?
O9 Yb1 Yb4 O26 -142.9(2) . . . . ?
O13 Yb1 Yb4 O26 76.6(4) . . . . ?
O1 Yb1 Yb4 O26 160.5(2) . . . . ?
O6 Yb1 Yb4 O26 -8.3(2) . . . . ?
O8 Yb1 Yb4 O26 73.9(2) 2_656 . . . ?
O7 Yb1 Yb4 O26 59.9(3) 2_656 . . . ?
O5 Yb1 Yb4 O26 -47.11(19) . . . . ?
C16 Yb1 Yb4 O26 73.7(2) 2_656 . . . ?
C9 Yb1 Yb4 O26 -26.6(2) . . . . ?
Yb2 Yb1 Yb4 O26 -70.39(15) . . . . ?
O12 Yb1 Yb4 C24 -11.1(2) 2_756 . . 2_756 ?
O9 Yb1 Yb4 C24 -64.3(3) . . . 2_756 ?
O13 Yb1 Yb4 C24 155.2(4) . . . 2_756 ?
O1 Yb1 Yb4 C24 -120.9(2) . . . 2_756 ?
O6 Yb1 Yb4 C24 70.4(2) . . . 2_756 ?
O8 Yb1 Yb4 C24 152.5(2) 2_656 . . 2_756 ?
O7 Yb1 Yb4 C24 138.6(3) 2_656 . . 2_756 ?
O5 Yb1 Yb4 C24 31.5(2) . . . 2_756 ?
C16 Yb1 Yb4 C24 152.4(3) 2_656 . . 2_756 ?
C9 Yb1 Yb4 C24 52.0(2) . . . 2_756 ?
Yb2 Yb1 Yb4 C24 8.25(17) . . . 2_756 ?
O12 Yb1 O1 C1 -14.6(6) 2_756 . . . ?
O9 Yb1 O1 C1 -97.3(6) . . . . ?
O13 Yb1 O1 C1 -170.9(6) . . . . ?
O6 Yb1 O1 C1 61.6(8) . . . . ?
O8 Yb1 O1 C1 118.7(6) 2_656 . . . ?
O7 Yb1 O1 C1 65.3(6) 2_656 . . . ?
O5 Yb1 O1 C1 -75.3(7) . . . . ?
C16 Yb1 O1 C1 93.6(6) 2_656 . . . ?
C9 Yb1 O1 C1 3.1(13) . . . . ?
Yb4 Yb1 O1 C1 37.4(6) . . . . ?
Yb2 Yb1 O1 C1 -104.3(6) . . . . ?
O17 Yb4 O2 C1 -69.9(9) . . . . ?
O11 Yb4 O2 C1 106.7(9) 2_756 . . . ?
O21 Yb4 O2 C1 -179.5(8) . . . . ?
O7 Yb4 O2 C1 12.6(9) 2_656 . . . ?
O25 Yb4 O2 C1 -133.1(9) . . . . ?
O26 Yb4 O2 C1 45.5(11) . . . . ?
C24 Yb4 O2 C1 90.9(9) 2_756 . . . ?
Yb1 Yb4 O2 C1 38.3(8) . . . . ?
O19 Yb2 O5 C9 -9.3(12) 2_656 . . . ?
O10 Yb2 O5 C9 176.2(12) . . . . ?
O24 Yb2 O5 C9 -25(5) 2_756 . . . ?
O14 Yb2 O5 C9 85.0(12) . . . . ?
O3 Yb2 O5 C9 -95.2(12) 2_756 . . . ?
C17 Yb2 O5 C9 161.4(12) . . . . ?
Yb1 Yb2 O5 C9 127.1(13) . . . . ?
O19 Yb2 O5 Yb1 -136.4(3) 2_656 . . . ?
O10 Yb2 O5 Yb1 49.1(2) . . . . ?
O24 Yb2 O5 Yb1 -152(5) 2_756 . . . ?
O14 Yb2 O5 Yb1 -42.1(2) . . . . ?
O3 Yb2 O5 Yb1 137.7(2) 2_756 . . . ?
C17 Yb2 O5 Yb1 34.3(2) . . . . ?
O12 Yb1 O5 C9 87.5(4) 2_756 . . . ?
O9 Yb1 O5 C9 173.5(4) . . . . ?
O13 Yb1 O5 C9 -105.4(4) . . . . ?
O1 Yb1 O5 C9 151.4(4) . . . . ?
O6 Yb1 O5 C9 -3.5(4) . . . . ?
O8 Yb1 O5 C9 -45.1(4) 2_656 . . . ?
O7 Yb1 O5 C9 19.5(5) 2_656 . . . ?
C16 Yb1 O5 C9 -14.4(5) 2_656 . . . ?
Yb4 Yb1 O5 C9 51.8(4) . . . . ?
Yb2 Yb1 O5 C9 -158.3(5) . . . . ?
O12 Yb1 O5 Yb2 -114.2(3) 2_756 . . . ?
O9 Yb1 O5 Yb2 -28.2(2) . . . . ?
O13 Yb1 O5 Yb2 53.0(2) . . . . ?
O1 Yb1 O5 Yb2 -50.3(5) . . . . ?
O6 Yb1 O5 Yb2 154.9(4) . . . . ?
O8 Yb1 O5 Yb2 113.3(2) 2_656 . . . ?
O7 Yb1 O5 Yb2 177.85(17) 2_656 . . . ?
C16 Yb1 O5 Yb2 143.9(2) 2_656 . . . ?
C9 Yb1 O5 Yb2 158.3(5) . . . . ?
Yb4 Yb1 O5 Yb2 -149.88(15) . . . . ?
O12 Yb1 O6 C9 -75.1(5) 2_756 . . . ?
O9 Yb1 O6 C9 -0.1(6) . . . . ?
O13 Yb1 O6 C9 74.9(5) . . . . ?
O1 Yb1 O6 C9 -153.8(5) . . . . ?
O8 Yb1 O6 C9 149.0(5) 2_656 . . . ?
O7 Yb1 O6 C9 -157.4(5) 2_656 . . . ?
O5 Yb1 O6 C9 3.7(4) . . . . ?
C16 Yb1 O6 C9 175.4(5) 2_656 . . . ?
Yb4 Yb1 O6 C9 -131.8(5) . . . . ?
Yb2 Yb1 O6 C9 15.5(4) . . . . ?
O12 Yb1 O9 C17 43.4(11) 2_756 . . . ?
O13 Yb1 O9 C17 -111.3(11) . . . . ?
O1 Yb1 O9 C17 136.7(11) . . . . ?
O6 Yb1 O9 C17 -30.9(12) . . . . ?
O8 Yb1 O9 C17 -159.3(10) 2_656 . . . ?
O7 Yb1 O9 C17 104.8(11) 2_656 . . . ?
O5 Yb1 O9 C17 -33.8(11) . . . . ?
C16 Yb1 O9 C17 158.0(10) 2_656 . . . ?
C9 Yb1 O9 C17 -30.9(11) . . . . ?
Yb4 Yb1 O9 C17 85.8(11) . . . . ?
Yb2 Yb1 O9 C17 -49.7(10) . . . . ?
O19 Yb2 O10 C17 -99.1(15) 2_656 . . . ?
O24 Yb2 O10 C17 125.7(7) 2_756 . . . ?
O5 Yb2 O10 C17 -55.1(7) . . . . ?
O14 Yb2 O10 C17 33.2(7) . . . . ?
O3 Yb2 O10 C17 -149.2(7) 2_756 . . . ?
Yb1 Yb2 O10 C17 -26.0(6) . . . . ?
O12 Yb1 O13 C25 -37.8(11) 2_756 . . . ?
O9 Yb1 O13 C25 17.5(9) . . . . ?
O1 Yb1 O13 C25 91.3(9) . . . . ?
O6 Yb1 O13 C25 -110.8(9) . . . . ?
O8 Yb1 O13 C25 167.4(9) 2_656 . . . ?
O7 Yb1 O13 C25 174.0(8) 2_656 . . . ?
O5 Yb1 O13 C25 -62.5(9) . . . . ?
C16 Yb1 O13 C25 167.0(9) 2_656 . . . ?
C9 Yb1 O13 C25 -87.4(9) . . . . ?
Yb4 Yb1 O13 C25 164.6(7) . . . . ?
Yb2 Yb1 O13 C25 -37.2(8) . . . . ?
O19 Yb2 O14 C25 104.0(8) 2_656 . . . ?
O10 Yb2 O14 C25 -70.0(8) . . . . ?
O24 Yb2 O14 C25 -163.9(8) 2_756 . . . ?
O5 Yb2 O14 C25 18.4(8) . . . . ?
O3 Yb2 O14 C25 -157(4) 2_756 . . . ?
C17 Yb2 O14 C25 -60.1(8) . . . . ?
Yb1 Yb2 O14 C25 -8.0(7) . . . . ?
O11 Yb4 O17 C33 69.0(11) 2_756 . . . ?
O21 Yb4 O17 C33 10.5(8) . . . . ?
O7 Yb4 O17 C33 161.6(8) 2_656 . . . ?
O2 Yb4 O17 C33 -123.0(7) . . . . ?
O25 Yb4 O17 C33 -63.8(7) . . . . ?
O26 Yb4 O17 C33 85.9(8) . . . . ?
C24 Yb4 O17 C33 125.3(8) 2_756 . . . ?
Yb1 Yb4 O17 C33 172.8(7) . . . . ?
O20 Yb3 O18 C33 166.0(11) 2_557 . . . ?
O4 Yb3 O18 C33 89.8(11) 2_657 . . . ?
O22 Yb3 O18 C33 -29.5(12) . . . . ?
O15 Yb3 O18 C33 -106.5(11) 2_656 . . . ?
O23 Yb3 O18 C33 41.2(11) 2_657 . . . ?
O16 Yb3 O18 C33 -125.8(10) 2_656 . . . ?
C32 Yb3 O18 C33 -118.7(11) 2_656 . . . ?
O24 Yb3 O18 C33 91.3(11) 2_657 . . . ?
O21 Yb3 O18 C33 -33.7(11) . . . . ?
C41 Yb3 O18 C33 -34.5(11) . . . . ?
C48 Yb3 O18 C33 65.5(11) 2_657 . . . ?
O17 Yb4 O21 C41 172.8(10) . . . . ?
O11 Yb4 O21 C41 7.1(10) 2_756 . . . ?
O7 Yb4 O21 C41 87.9(10) 2_656 . . . ?
O2 Yb4 O21 C41 -67.4(11) . . . . ?
O25 Yb4 O21 C41 -111.8(10) . . . . ?
O26 Yb4 O21 C41 89.8(10) . . . . ?
C24 Yb4 O21 C41 11.1(10) 2_756 . . . ?
Yb1 Yb4 O21 C41 24.3(12) . . . . ?
O17 Yb4 O21 Yb3 10.1(3) . . . . ?
O11 Yb4 O21 Yb3 -155.6(3) 2_756 . . . ?
O7 Yb4 O21 Yb3 -74.8(5) 2_656 . . . ?
O2 Yb4 O21 Yb3 130.0(3) . . . . ?
O25 Yb4 O21 Yb3 85.5(3) . . . . ?
O26 Yb4 O21 Yb3 -72.8(3) . . . . ?
C24 Yb4 O21 Yb3 -151.6(3) 2_756 . . . ?
Yb1 Yb4 O21 Yb3 -138.41(19) . . . . ?
O18 Yb3 O21 C41 -178.2(5) . . . . ?
O20 Yb3 O21 C41 -131.9(5) 2_557 . . . ?
O4 Yb3 O21 C41 32.3(5) 2_657 . . . ?
O22 Yb3 O21 C41 6.6(4) . . . . ?
O15 Yb3 O21 C41 -96.4(4) 2_656 . . . ?
O23 Yb3 O21 C41 101.6(4) 2_657 . . . ?
O16 Yb3 O21 C41 -51.4(4) 2_656 . . . ?
C32 Yb3 O21 C41 -75.2(4) 2_656 . . . ?
O24 Yb3 O21 C41 116.7(4) 2_657 . . . ?
C48 Yb3 O21 C41 110.2(4) 2_657 . . . ?
O18 Yb3 O21 Yb4 -7.1(3) . . . . ?
O20 Yb3 O21 Yb4 39.3(6) 2_557 . . . ?
O4 Yb3 O21 Yb4 -156.6(3) 2_657 . . . ?
O22 Yb3 O21 Yb4 177.7(4) . . . . ?
O15 Yb3 O21 Yb4 74.7(3) 2_656 . . . ?
O23 Yb3 O21 Yb4 -87.2(3) 2_657 . . . ?
O16 Yb3 O21 Yb4 119.8(3) 2_656 . . . ?
C32 Yb3 O21 Yb4 95.9(3) 2_656 . . . ?
O24 Yb3 O21 Yb4 -72.2(3) 2_657 . . . ?
C41 Yb3 O21 Yb4 171.2(6) . . . . ?
C48 Yb3 O21 Yb4 -78.6(3) 2_657 . . . ?
O18 Yb3 O22 C41 -12.4(6) . . . . ?
O20 Yb3 O22 C41 137.3(5) 2_557 . . . ?
O4 Yb3 O22 C41 -164.2(5) 2_657 . . . ?
O15 Yb3 O22 C41 59.9(5) 2_656 . . . ?
O23 Yb3 O22 C41 -80.1(5) 2_657 . . . ?
O16 Yb3 O22 C41 113.7(5) 2_656 . . . ?
C32 Yb3 O22 C41 87.4(5) 2_656 . . . ?
O24 Yb3 O22 C41 -107.5(5) 2_657 . . . ?
O21 Yb3 O22 C41 -6.9(4) . . . . ?
C48 Yb3 O22 C41 -90.8(5) 2_657 . . . ?
Yb4 O2 C1 O1 -25.2(14) . . . . ?
Yb4 O2 C1 C2 155.0(6) . . . . ?
Yb1 O1 C1 O2 -35.3(10) . . . . ?
Yb1 O1 C1 C2 144.5(5) . . . . ?
O2 C1 C2 C3 -150.4(7) . . . . ?
O1 C1 C2 C3 29.8(10) . . . . ?
O2 C1 C2 C7 24.5(11) . . . . ?
O1 C1 C2 C7 -155.3(7) . . . . ?
C7 C2 C3 C4 -4.1(12) . . . . ?
C1 C2 C3 C4 171.0(8) . . . . ?
C2 C3 C4 C5 4.2(14) . . . . ?
C3 C4 C5 C6 -2.0(15) . . . . ?
C4 C5 C6 C7 0.0(15) . . . . ?
C5 C6 C7 C2 0.0(13) . . . . ?
C5 C6 C7 C8 176.7(8) . . . . ?
C3 C2 C7 C6 2.0(11) . . . . ?
C1 C2 C7 C6 -172.9(7) . . . . ?
C3 C2 C7 C8 -174.5(7) . . . . ?
C1 C2 C7 C8 10.5(11) . . . . ?
Yb2 O3 C8 O4 -9.5(13) 2_756 . . . ?
Yb2 O3 C8 C7 166.9(6) 2_756 . . . ?
Yb3 O4 C8 O3 42.1(13) 2_657 . . . ?
Yb3 O4 C8 C7 -134.2(7) 2_657 . . . ?
C6 C7 C8 O3 -99.4(8) . . . . ?
C2 C7 C8 O3 77.2(9) . . . . ?
C6 C7 C8 O4 77.3(9) . . . . ?
C2 C7 C8 O4 -106.1(8) . . . . ?
Yb1 O6 C9 O5 -7.2(8) . . . . ?
Yb1 O6 C9 C10 172.3(5) . . . . ?
Yb2 O5 C9 O6 -128.1(10) . . . . ?
Yb1 O5 C9 O6 5.6(6) . . . . ?
Yb2 O5 C9 C10 52.5(15) . . . . ?
Yb1 O5 C9 C10 -173.9(6) . . . . ?
Yb2 O5 C9 Yb1 -133.7(11) . . . . ?
O12 Yb1 C9 O6 100.3(5) 2_756 . . . ?
O9 Yb1 C9 O6 179.9(5) . . . . ?
O13 Yb1 C9 O6 -103.6(5) . . . . ?
O1 Yb1 C9 O6 82.1(10) . . . . ?
O8 Yb1 C9 O6 -31.5(5) 2_656 . . . ?
O7 Yb1 C9 O6 22.6(5) 2_656 . . . ?
O5 Yb1 C9 O6 -173.6(7) . . . . ?
C16 Yb1 C9 O6 -4.7(5) 2_656 . . . ?
Yb4 Yb1 C9 O6 50.2(5) . . . . ?
Yb2 Yb1 C9 O6 -161.0(5) . . . . ?
O12 Yb1 C9 O5 -86.2(4) 2_756 . . . ?
O9 Yb1 C9 O5 -6.6(4) . . . . ?
O13 Yb1 C9 O5 70.0(4) . . . . ?
O1 Yb1 C9 O5 -104.3(9) . . . . ?
O6 Yb1 C9 O5 173.6(7) . . . . ?
O8 Yb1 C9 O5 142.0(4) 2_656 . . . ?
O7 Yb1 C9 O5 -163.9(4) 2_656 . . . ?
C16 Yb1 C9 O5 168.8(4) 2_656 . . . ?
Yb4 Yb1 C9 O5 -136.3(4) . . . . ?
Yb2 Yb1 C9 O5 12.5(3) . . . . ?
O12 Yb1 C9 C10 72(2) 2_756 . . . ?
O9 Yb1 C9 C10 152(2) . . . . ?
O13 Yb1 C9 C10 -132(2) . . . . ?
O1 Yb1 C9 C10 54(2) . . . . ?
O6 Yb1 C9 C10 -28.2(18) . . . . ?
O8 Yb1 C9 C10 -60(2) 2_656 . . . ?
O7 Yb1 C9 C10 -6(2) 2_656 . . . ?
O5 Yb1 C9 C10 158(2) . . . . ?
C16 Yb1 C9 C10 -33(2) 2_656 . . . ?
Yb4 Yb1 C9 C10 22(2) . . . . ?
Yb2 Yb1 C9 C10 171(2) . . . . ?
O6 C9 C10 C11 -169.5(7) . . . . ?
O5 C9 C10 C11 10.0(11) . . . . ?
Yb1 C9 C10 C11 -145.7(17) . . . . ?
O6 C9 C10 C15 6.4(10) . . . . ?
O5 C9 C10 C15 -174.1(7) . . . . ?
Yb1 C9 C10 C15 30(2) . . . . ?
C15 C10 C11 C12 4.3(11) . . . . ?
C9 C10 C11 C12 -179.7(7) . . . . ?
C10 C11 C12 C13 0.2(13) . . . . ?
C11 C12 C13 C14 -4.2(14) . . . . ?
C12 C13 C14 C15 3.6(13) . . . . ?
C13 C14 C15 C10 1.0(12) . . . . ?
C13 C14 C15 C16 177.8(7) . . . . ?
C11 C10 C15 C14 -4.9(11) . . . . ?
C9 C10 C15 C14 179.1(7) . . . . ?
C11 C10 C15 C16 178.7(7) . . . . ?
C9 C10 C15 C16 2.7(11) . . . . ?
Yb1 O8 C16 O7 14.1(7) 2_656 . . . ?
Yb1 O8 C16 C15 -156.0(6) 2_656 . . . ?
Yb4 O7 C16 O8 -158.3(5) 2_656 . . . ?
Yb1 O7 C16 O8 -13.0(7) 2_656 . . . ?
Yb4 O7 C16 C15 11.6(12) 2_656 . . . ?
Yb1 O7 C16 C15 156.9(6) 2_656 . . . ?
Yb4 O7 C16 Yb1 -145.3(7) 2_656 . . 2_656 ?
C14 C15 C16 O8 75.7(9) . . . . ?
C10 C15 C16 O8 -107.7(8) . . . . ?
C14 C15 C16 O7 -94.3(9) . . . . ?
C10 C15 C16 O7 82.3(9) . . . . ?
C14 C15 C16 Yb1 3.9(17) . . . 2_656 ?
C10 C15 C16 Yb1 -179.4(10) . . . 2_656 ?
Yb1 O9 C17 O10 46.1(15) . . . . ?
Yb1 O9 C17 C18 -140.7(9) . . . . ?
Yb1 O9 C17 Yb2 56.0(11) . . . . ?
Yb2 O10 C17 O9 18.6(12) . . . . ?
Yb2 O10 C17 C18 -154.6(5) . . . . ?
O19 Yb2 C17 O9 -10.6(10) 2_656 . . . ?
O10 Yb2 C17 O9 -164.6(10) . . . . ?
O24 Yb2 C17 O9 138.8(5) 2_756 . . . ?
O5 Yb2 C17 O9 -41.4(5) . . . . ?
O14 Yb2 C17 O9 49.7(5) . . . . ?
O3 Yb2 C17 O9 -132.8(5) 2_756 . . . ?
Yb1 Yb2 C17 O9 -16.0(4) . . . . ?
O19 Yb2 C17 O10 154.0(7) 2_656 . . . ?
O24 Yb2 C17 O10 -56.6(7) 2_756 . . . ?
O5 Yb2 C17 O10 123.1(7) . . . . ?
O14 Yb2 C17 O10 -145.7(7) . . . . ?
O3 Yb2 C17 O10 31.8(7) 2_756 . . . ?
Yb1 Yb2 C17 O10 148.6(7) . . . . ?
O19 Yb2 C17 C18 -164.7(8) 2_656 . . . ?
O10 Yb2 C17 C18 41.4(9) . . . . ?
O24 Yb2 C17 C18 -15.2(9) 2_756 . . . ?
O5 Yb2 C17 C18 164.5(9) . . . . ?
O14 Yb2 C17 C18 -104.3(9) . . . . ?
O3 Yb2 C17 C18 73.2(9) 2_756 . . . ?
Yb1 Yb2 C17 C18 -170.0(10) . . . . ?
O9 C17 C18 C19 -12.0(11) . . . . ?
O10 C17 C18 C19 161.7(8) . . . . ?
Yb2 C17 C18 C19 138.2(8) . . . . ?
O9 C17 C18 C23 171.8(7) . . . . ?
O10 C17 C18 C23 -14.5(11) . . . . ?
Yb2 C17 C18 C23 -38.0(12) . . . . ?
C23 C18 C19 C20 2.8(13) . . . . ?
C17 C18 C19 C20 -173.5(8) . . . . ?
C18 C19 C20 C21 1.3(15) . . . . ?
C19 C20 C21 C22 -2.4(15) . . . . ?
C20 C21 C22 C23 -0.6(14) . . . . ?
C21 C22 C23 C18 4.5(13) . . . . ?
C21 C22 C23 C24 -172.1(8) . . . . ?
C19 C18 C23 C22 -5.6(12) . . . . ?
C17 C18 C23 C22 170.6(7) . . . . ?
C19 C18 C23 C24 170.7(8) . . . . ?
C17 C18 C23 C24 -13.1(11) . . . . ?
Yb4 O11 C24 O12 -26.8(11) 2_756 . . . ?
Yb4 O11 C24 C23 146.6(5) 2_756 . . . ?
Yb1 O12 C24 O11 61.7(13) 2_756 . . . ?
Yb1 O12 C24 C23 -111.9(8) 2_756 . . . ?
Yb1 O12 C24 Yb4 47.8(9) 2_756 . . 2_756 ?
C22 C23 C24 O11 -70.8(10) . . . . ?
C18 C23 C24 O11 112.7(8) . . . . ?
C22 C23 C24 O12 103.3(8) . . . . ?
C18 C23 C24 O12 -73.2(9) . . . . ?
C22 C23 C24 Yb4 -41.7(12) . . . 2_756 ?
C18 C23 C24 Yb4 141.9(7) . . . 2_756 ?
Yb2 O14 C25 O13 -10.2(13) . . . . ?
Yb2 O14 C25 C26 164.5(5) . . . . ?
Yb1 O13 C25 O14 48.2(12) . . . . ?
Yb1 O13 C25 C26 -126.5(7) . . . . ?
O14 C25 C26 C27 -99.6(8) . . . . ?
O13 C25 C26 C27 75.5(9) . . . . ?
O14 C25 C26 C31 82.5(9) . . . . ?
O13 C25 C26 C31 -102.4(9) . . . . ?
C31 C26 C27 C28 -2.3(12) . . . . ?
C25 C26 C27 C28 179.8(7) . . . . ?
C26 C27 C28 C29 2.2(13) . . . . ?
C27 C28 C29 C30 -1.7(14) . . . . ?
C28 C29 C30 C31 1.4(14) . . . . ?
C29 C30 C31 C26 -1.5(12) . . . . ?
C29 C30 C31 C32 179.5(8) . . . . ?
C27 C26 C31 C30 1.9(11) . . . . ?
C25 C26 C31 C30 179.7(7) . . . . ?
C27 C26 C31 C32 -179.0(7) . . . . ?
C25 C26 C31 C32 -1.3(11) . . . . ?
Yb3 O16 C32 O15 -14.0(7) 2_656 . . . ?
Yb3 O16 C32 C31 163.2(6) 2_656 . . . ?
Yb3 O15 C32 O16 14.2(7) 2_656 . . . ?
Yb3 O15 C32 C31 -163.0(6) 2_656 . . . ?
C30 C31 C32 O16 23.1(11) . . . . ?
C26 C31 C32 O16 -155.9(7) . . . . ?
C30 C31 C32 O15 -159.7(7) . . . . ?
C26 C31 C32 O15 21.3(11) . . . . ?
C30 C31 C32 Yb3 118(2) . . . 2_656 ?
C26 C31 C32 Yb3 -61(2) . . . 2_656 ?
Yb3 O18 C33 O17 61.3(14) . . . . ?
Yb3 O18 C33 C34 -115.4(10) . . . . ?
Yb4 O17 C33 O18 -39.1(12) . . . . ?
Yb4 O17 C33 C34 137.7(6) . . . . ?
O18 C33 C34 C35 124.4(8) . . . . ?
O17 C33 C34 C35 -52.6(10) . . . . ?
O18 C33 C34 C39 -49.2(10) . . . . ?
O17 C33 C34 C39 133.8(7) . . . . ?
C39 C34 C35 C36 -0.2(12) . . . . ?
C33 C34 C35 C36 -174.0(8) . . . . ?
C34 C35 C36 C37 -0.6(14) . . . . ?
C35 C36 C37 C38 0.4(15) . . . . ?
C36 C37 C38 C39 0.7(15) . . . . ?
C37 C38 C39 C34 -1.5(13) . . . . ?
C37 C38 C39 C40 -176.1(8) . . . . ?
C35 C34 C39 C38 1.3(11) . . . . ?
C33 C34 C39 C38 174.8(7) . . . . ?
C35 C34 C39 C40 175.6(7) . . . . ?
C33 C34 C39 C40 -10.8(11) . . . . ?
Yb3 O20 C40 O19 -36(2) 2_557 . . . ?
Yb3 O20 C40 C39 140.2(11) 2_557 . . . ?
Yb2 O19 C40 O20 20.2(13) 2_656 . . . ?
Yb2 O19 C40 C39 -155.5(6) 2_656 . . . ?
C38 C39 C40 O20 -31.2(11) . . . . ?
C34 C39 C40 O20 154.3(7) . . . . ?
C38 C39 C40 O19 144.9(8) . . . . ?
C34 C39 C40 O19 -29.6(11) . . . . ?
Yb3 O22 C41 O21 13.7(8) . . . . ?
Yb3 O22 C41 C42 -159.6(5) . . . . ?
Yb4 O21 C41 O22 -176.8(7) . . . . ?
Yb3 O21 C41 O22 -10.4(6) . . . . ?
Yb4 O21 C41 C42 -3.9(14) . . . . ?
Yb3 O21 C41 C42 162.5(7) . . . . ?
Yb4 O21 C41 Yb3 -166.4(10) . . . . ?
O18 Yb3 C41 O22 169.5(5) . . . . ?
O20 Yb3 C41 O22 -87.5(8) 2_557 . . . ?
O4 Yb3 C41 O22 15.5(5) 2_657 . . . ?
O15 Yb3 C41 O22 -116.6(5) 2_656 . . . ?
O23 Yb3 C41 O22 95.8(5) 2_657 . . . ?
O16 Yb3 C41 O22 -62.5(5) 2_656 . . . ?
C32 Yb3 C41 O22 -89.5(5) 2_656 . . . ?
O24 Yb3 C41 O22 89.0(5) 2_657 . . . ?
O21 Yb3 C41 O22 167.7(7) . . . . ?
C48 Yb3 C41 O22 94.5(5) 2_657 . . . ?
O18 Yb3 C41 O21 1.7(4) . . . . ?
O20 Yb3 C41 O21 104.8(7) 2_557 . . . ?
O4 Yb3 C41 O21 -152.3(4) 2_657 . . . ?
O22 Yb3 C41 O21 -167.7(7) . . . . ?
O15 Yb3 C41 O21 75.7(4) 2_656 . . . ?
O23 Yb3 C41 O21 -71.9(4) 2_657 . . . ?
O16 Yb3 C41 O21 129.7(4) 2_656 . . . ?
C32 Yb3 C41 O21 102.8(4) 2_656 . . . ?
O24 Yb3 C41 O21 -78.7(4) 2_657 . . . ?
C48 Yb3 C41 O21 -73.2(4) 2_657 . . . ?
O18 Yb3 C41 C42 -137.9(12) . . . . ?
O20 Yb3 C41 C42 -34.9(15) 2_557 . . . ?
O4 Yb3 C41 C42 68.1(12) 2_657 . . . ?
O22 Yb3 C41 C42 52.6(12) . . . . ?
O15 Yb3 C41 C42 -64.0(12) 2_656 . . . ?
O23 Yb3 C41 C42 148.4(12) 2_657 . . . ?
O16 Yb3 C41 C42 -9.9(12) 2_656 . . . ?
C32 Yb3 C41 C42 -36.9(12) 2_656 . . . ?
O24 Yb3 C41 C42 141.6(11) 2_657 . . . ?
O21 Yb3 C41 C42 -139.7(14) . . . . ?
C48 Yb3 C41 C42 147.1(12) 2_657 . . . ?
O22 C41 C42 C43 71.7(9) . . . . ?
O21 C41 C42 C43 -101.4(9) . . . . ?
Yb3 C41 C42 C43 31.0(16) . . . . ?
O22 C41 C42 C47 -108.4(8) . . . . ?
O21 C41 C42 C47 78.5(10) . . . . ?
Yb3 C41 C42 C47 -149.2(9) . . . . ?
C47 C42 C43 C44 -0.9(13) . . . . ?
C41 C42 C43 C44 179.0(8) . . . . ?
C42 C43 C44 C45 2.2(14) . . . . ?
C43 C44 C45 C46 -1.0(14) . . . . ?
C44 C45 C46 C47 -1.7(14) . . . . ?
C45 C46 C47 C42 3.1(12) . . . . ?
C45 C46 C47 C48 -177.1(8) . . . . ?
C43 C42 C47 C46 -1.8(11) . . . . ?
C41 C42 C47 C46 178.4(7) . . . . ?
C43 C42 C47 C48 178.4(7) . . . . ?
C41 C42 C47 C48 -1.4(11) . . . . ?
Yb3 O23 C48 O24 -7.9(8) 2_657 . . . ?
Yb3 O23 C48 C47 173.4(5) 2_657 . . . ?
Yb2 O24 C48 O23 -131.8(8) 2_756 . . . ?
Yb3 O24 C48 O23 6.4(7) 2_657 . . . ?
Yb2 O24 C48 C47 46.9(13) 2_756 . . . ?
Yb3 O24 C48 C47 -174.8(6) 2_657 . . . ?
Yb2 O24 C48 Yb3 -138.3(9) 2_756 . . 2_657 ?
C46 C47 C48 O23 -161.2(7) . . . . ?
C42 C47 C48 O23 18.6(11) . . . . ?
C46 C47 C48 O24 20.1(11) . . . . ?
C42 C47 C48 O24 -160.1(7) . . . . ?
C46 C47 C48 Yb3 -132(3) . . . 2_657 ?
C42 C47 C48 Yb3 48(3) . . . 2_657 ?
